data_7035931
loop_
_publ_author_name
'B\"ottcher, Tobias'
'Jones, Cameron'

_publ_section_title
;
 Extremely bulky secondary phosphinoamines as substituents for sterically
 hindered aminosilanes.
;
_journal_issue 33
_journal_name_full 'Dalton transactions (Cambridge, England : 2003)'
_journal_page_first 14842
_journal_page_last 14853
_journal_paper_doi 10.1039/c5dt02504d
_journal_volume 44
_journal_year 2015
_chemical_formula_sum 'C47 H41 Cl5 N P Si2'
_chemical_formula_weight 884.21
_chemical_name_systematic
; 
 ? 
;
_space_group_IT_number 14
_symmetry_cell_setting monoclinic
_symmetry_space_group_name_Hall '-P 2ybc'
_symmetry_space_group_name_H-M 'P 1 21/c 1'
_atom_sites_solution_hydrogens geom
_atom_sites_solution_primary direct
_atom_sites_solution_secondary difmap
_audit_creation_method SHELXL-97
_audit_update_record
;
2015-05-18 deposited with the CCDC.
2015-07-22 downloaded from the CCDC.
;
_cell_angle_alpha 90.00
_cell_angle_beta 92.815(7)
_cell_angle_gamma 90.00
_cell_formula_units_Z 4
_cell_length_a 10.1240(8)
_cell_length_b 20.1891(15)
_cell_length_c 21.6338(19)
_cell_measurement_temperature 123(2)
_cell_volume 4416.5(6)
_computing_structure_refinement 'SHELXL-97 (Sheldrick, 1997)'
_computing_structure_solution 'SHELXS-97 (Sheldrick, 1990)'
_diffrn_ambient_temperature 123(2)
_diffrn_measured_fraction_theta_full 0.998
_diffrn_measured_fraction_theta_max 0.998
_diffrn_measurement_device_type 'Bruker Apex X8'
_diffrn_radiation_monochromator graphite
_diffrn_radiation_source 'fine-focus sealed tube'
_diffrn_radiation_type MoK\a
_diffrn_radiation_wavelength 0.71073
_diffrn_reflns_av_R_equivalents 0.0557
_diffrn_reflns_av_sigmaI/netI 0.0711
_diffrn_reflns_limit_h_max 12
_diffrn_reflns_limit_h_min -9
_diffrn_reflns_limit_k_max 22
_diffrn_reflns_limit_k_min -24
_diffrn_reflns_limit_l_max 26
_diffrn_reflns_limit_l_min -26
_diffrn_reflns_number 22407
_diffrn_reflns_theta_full 25.50
_diffrn_reflns_theta_max 25.50
_diffrn_reflns_theta_min 2.97
_exptl_absorpt_coefficient_mu 0.453
_exptl_absorpt_correction_T_max 0.995
_exptl_absorpt_correction_T_min 0.954
_exptl_absorpt_correction_type multi-scan
_exptl_absorpt_process_details 'Sortav (Blessing)'
_exptl_crystal_colour colorless
_exptl_crystal_density_diffrn 1.330
_exptl_crystal_density_method 'not measured'
_exptl_crystal_description plate
_exptl_crystal_F_000 1832
_exptl_crystal_size_max 0.10
_exptl_crystal_size_mid 0.10
_exptl_crystal_size_min 0.01
_refine_diff_density_max 1.049
_refine_diff_density_min -0.441
_refine_diff_density_rms 0.074
_refine_ls_extinction_method none
_refine_ls_goodness_of_fit_ref 1.021
_refine_ls_hydrogen_treatment constr
_refine_ls_matrix_type full
_refine_ls_number_parameters 507
_refine_ls_number_reflns 8219
_refine_ls_number_restraints 0
_refine_ls_restrained_S_all 1.021
_refine_ls_R_factor_all 0.0937
_refine_ls_R_factor_gt 0.0577
_refine_ls_shift/su_max 0.001
_refine_ls_shift/su_mean 0.000
_refine_ls_structure_factor_coef Fsqd
_refine_ls_weighting_details 'calc w=1/[\s^2^(Fo^2^)+(0.0595P)^2^+4.5852P] where P=(Fo^2^+2Fc^2^)/3'
_refine_ls_weighting_scheme calc
_refine_ls_wR_factor_gt 0.1276
_refine_ls_wR_factor_ref 0.1466
_reflns_number_gt 5642
_reflns_number_total 8219
_reflns_threshold_expression >2sigma(I)
_cod_data_source_file c5dt02504d2.cif
_cod_data_source_block cj1081
_cod_depositor_comments 'Adding full bibliography for 7035922--7035934.cif.'
_cod_original_sg_symbol_H-M P2(1)/c
_cod_database_code 7035931

loop_
_symmetry_equiv_pos_as_xyz
'x, y, z'
'-x, y+1/2, -z+1/2'
'-x, -y, -z'
'x, -y-1/2, z-1/2'

loop_
_atom_site_label
_atom_site_type_symbol
_atom_site_fract_x
_atom_site_fract_y
_atom_site_fract_z
_atom_site_U_iso_or_equiv
_atom_site_adp_type
_atom_site_occupancy
_atom_site_symmetry_multiplicity
_atom_site_calc_flag
_atom_site_refinement_flags
P1 P 0.47970(9) 0.70133(4) 0.39450(4) 0.0245(2) Uani 1 1 d .
N1 N 0.6511(3) 0.69355(13) 0.40998(13) 0.0228(6) Uani 1 1 d .
C19 C 1.0216(4) 0.78305(19) 0.46922(19) 0.0347(9) Uani 1 1 d .
H19 H 1.0332 0.7779 0.4262 0.042 Uiso 1 1 calc R
C6 C 0.7933(3) 0.78951(16) 0.38259(16) 0.0239(8) Uani 1 1 d .
C5 C 0.8598(3) 0.82183(17) 0.33667(17) 0.0254(8) Uani 1 1 d .
H5 H 0.8883 0.8661 0.3440 0.031 Uiso 1 1 calc R
C8 C 0.7625(3) 0.89829(17) 0.44289(16) 0.0263(8) Uani 1 1 d .
C42 C 0.4274(3) 0.64904(17) 0.32728(18) 0.0292(8) Uani 1 1 d .
C15 C 0.8904(4) 0.81569(18) 0.55242(18) 0.0359(9) Uani 1 1 d .
H15 H 0.8097 0.8319 0.5672 0.043 Uiso 1 1 calc R
C14 C 0.9020(4) 0.80655(16) 0.48909(17) 0.0270(8) Uani 1 1 d .
C9 C 0.6350(4) 0.92433(19) 0.44015(19) 0.0350(9) Uani 1 1 d .
H9 H 0.5612 0.8952 0.4387 0.042 Uiso 1 1 calc R
C7 C 0.7827(3) 0.82298(17) 0.44538(17) 0.0262(8) Uani 1 1 d .
H7 H 0.7031 0.8038 0.4644 0.031 Uiso 1 1 calc R
C46 C 0.3796(4) 0.5387(2) 0.2890(2) 0.0453(11) Uani 1 1 d .
H46 H 0.3869 0.4921 0.2941 0.054 Uiso 1 1 calc R
C47 C 0.4330(4) 0.58037(18) 0.3344(2) 0.0352(9) Uani 1 1 d .
H47 H 0.4740 0.5620 0.3709 0.042 Uiso 1 1 calc R
C27 C 0.8841(4) 0.58231(17) 0.35290(17) 0.0285(8) Uani 1 1 d .
C4 C 0.8867(3) 0.79275(17) 0.28078(16) 0.0251(8) Uani 1 1 d .
C3 C 0.8533(3) 0.72616(17) 0.27369(17) 0.0267(8) Uani 1 1 d .
H3 H 0.8765 0.7039 0.2371 0.032 Uiso 1 1 calc R
C22 C 0.6645(4) 0.60494(18) 0.20554(18) 0.0349(9) Uani 1 1 d .
H22 H 0.5913 0.6281 0.2208 0.042 Uiso 1 1 calc R
C17 C 1.1114(4) 0.7767(2) 0.5742(2) 0.0429(10) Uani 1 1 d .
H17 H 1.1824 0.7662 0.6029 0.051 Uiso 1 1 calc R
C11 C 0.7196(4) 1.03535(19) 0.44218(19) 0.0395(10) Uani 1 1 d .
H11 H 0.7048 1.0818 0.4424 0.047 Uiso 1 1 calc R
C2 C 0.7877(3) 0.69117(16) 0.31778(16) 0.0229(8) Uani 1 1 d .
C36 C 0.4521(3) 0.78422(16) 0.36308(17) 0.0242(8) Uani 1 1 d .
C20 C 0.7747(3) 0.61586(16) 0.31205(17) 0.0260(8) Uani 1 1 d .
H20 H 0.6879 0.6031 0.3288 0.031 Uiso 1 1 calc R
C33 C 0.9565(4) 0.82924(19) 0.23036(19) 0.0358(9) Uani 1 1 d .
H33 H 0.9182 0.8120 0.1900 0.043 Uiso 1 1 calc R
C21 C 0.7744(4) 0.59169(16) 0.24514(17) 0.0280(8) Uani 1 1 d .
C10 C 0.6141(4) 0.9920(2) 0.4395(2) 0.0428(10) Uani 1 1 d .
H10 H 0.5263 1.0088 0.4372 0.051 Uiso 1 1 calc R
C12 C 0.8454(4) 1.01083(18) 0.44444(18) 0.0344(9) Uani 1 1 d .
H12 H 0.9184 1.0404 0.4455 0.041 Uiso 1 1 calc R
C34 C 1.1033(5) 0.8107(3) 0.2332(2) 0.0708(17) Uani 1 1 d .
H34A H 1.1466 0.8318 0.1988 0.106 Uiso 1 1 calc R
H34B H 1.1123 0.7625 0.2302 0.106 Uiso 1 1 calc R
H34C H 1.1449 0.8260 0.2725 0.106 Uiso 1 1 calc R
C35 C 0.9307(7) 0.9024(2) 0.2305(3) 0.088(2) Uani 1 1 d .
H35A H 0.8354 0.9104 0.2313 0.132 Uiso 1 1 calc R
H35B H 0.9649 0.9223 0.1932 0.132 Uiso 1 1 calc R
H35C H 0.9752 0.9224 0.2673 0.132 Uiso 1 1 calc R
C26 C 0.8793(4) 0.55706(18) 0.22171(18) 0.0347(9) Uani 1 1 d .
H26 H 0.9550 0.5471 0.2478 0.042 Uiso 1 1 calc R
C23 C 0.6608(5) 0.58473(19) 0.1442(2) 0.0432(11) Uani 1 1 d .
H23 H 0.5857 0.5947 0.1178 0.052 Uiso 1 1 calc R
C1 C 0.7479(3) 0.72433(16) 0.37055(16) 0.0215(7) Uani 1 1 d .
C25 C 0.8738(5) 0.53674(19) 0.1598(2) 0.0442(11) Uani 1 1 d .
H25 H 0.9462 0.5132 0.1442 0.053 Uiso 1 1 calc R
C18 C 1.1247(4) 0.7669(2) 0.51135(19) 0.0389(10) Uani 1 1 d .
H18 H 1.2045 0.7491 0.4970 0.047 Uiso 1 1 calc R
C13 C 0.8672(4) 0.94298(17) 0.44517(17) 0.0305(9) Uani 1 1 d .
H13 H 0.9554 0.9267 0.4473 0.037 Uiso 1 1 calc R
C24 C 0.7652(5) 0.55036(19) 0.1212(2) 0.0472(12) Uani 1 1 d .
H24 H 0.7622 0.5363 0.0792 0.057 Uiso 1 1 calc R
Cl1 Cl 0.61564(9) 0.55439(4) 0.47659(5) 0.0365(2) Uani 1 1 d .
Cl2 Cl 0.86484(8) 0.64989(4) 0.50901(4) 0.0310(2) Uani 1 1 d .
Si1 Si 0.67265(9) 0.65214(5) 0.47906(5) 0.0253(2) Uani 1 1 d .
Si2 Si 0.54150(11) 0.69171(6) 0.55746(5) 0.0365(3) Uani 1 1 d .
Cl4 Cl 0.37322(11) 0.63705(6) 0.56559(6) 0.0581(4) Uani 1 1 d .
Cl5 Cl 0.48678(9) 0.78868(5) 0.54717(5) 0.0410(3) Uani 1 1 d .
Cl3 Cl 0.64464(13) 0.68534(9) 0.64053(6) 0.0788(5) Uani 1 1 d .
C37 C 0.3550(3) 0.82185(17) 0.38999(18) 0.0275(8) Uani 1 1 d .
H37 H 0.3129 0.8049 0.4249 0.033 Uiso 1 1 calc R
C28 C 0.8604(4) 0.51969(18) 0.37683(18) 0.0350(9) Uani 1 1 d .
H28 H 0.7774 0.4988 0.3683 0.042 Uiso 1 1 calc R
C39 C 0.3810(4) 0.90922(18) 0.31666(19) 0.0352(9) Uani 1 1 d .
H39 H 0.3578 0.9519 0.3012 0.042 Uiso 1 1 calc R
C30 C 1.0776(5) 0.5166(2) 0.4251(2) 0.0451(11) Uani 1 1 d .
H30 H 1.1433 0.4944 0.4502 0.054 Uiso 1 1 calc R
C16 C 0.9954(5) 0.8015(2) 0.59459(19) 0.0427(10) Uani 1 1 d .
H16 H 0.9863 0.8090 0.6375 0.051 Uiso 1 1 calc R
C40 C 0.4775(4) 0.87239(18) 0.28886(18) 0.0332(9) Uani 1 1 d .
H40 H 0.5196 0.8899 0.2541 0.040 Uiso 1 1 calc R
C29 C 0.9571(4) 0.4876(2) 0.41309(19) 0.0426(10) Uani 1 1 d .
H29 H 0.9396 0.4451 0.4297 0.051 Uiso 1 1 calc R
C31 C 1.1040(4) 0.5779(2) 0.4008(2) 0.0437(11) Uani 1 1 d .
H31 H 1.1884 0.5977 0.4086 0.052 Uiso 1 1 calc R
C38 C 0.3187(4) 0.88359(18) 0.36682(19) 0.0331(9) Uani 1 1 d .
H38 H 0.2512 0.9082 0.3854 0.040 Uiso 1 1 calc R
C41 C 0.5128(3) 0.81042(17) 0.31140(17) 0.0277(8) Uani 1 1 d .
H41 H 0.5784 0.7854 0.2918 0.033 Uiso 1 1 calc R
C32 C 1.0067(4) 0.61117(19) 0.36486(18) 0.0352(9) Uani 1 1 d .
H32 H 1.0248 0.6537 0.3485 0.042 Uiso 1 1 calc R
C45 C 0.3156(4) 0.5641(2) 0.2362(2) 0.0525(12) Uani 1 1 d .
H45 H 0.2789 0.5352 0.2052 0.063 Uiso 1 1 calc R
C43 C 0.3612(4) 0.6741(2) 0.2744(2) 0.0421(10) Uani 1 1 d .
H43 H 0.3535 0.7207 0.2688 0.051 Uiso 1 1 calc R
C44 C 0.3059(5) 0.6313(2) 0.2292(2) 0.0535(12) Uani 1 1 d .
H44 H 0.2611 0.6491 0.1934 0.064 Uiso 1 1 calc R

loop_
_atom_site_aniso_label
_atom_site_aniso_U_11
_atom_site_aniso_U_22
_atom_site_aniso_U_33
_atom_site_aniso_U_23
_atom_site_aniso_U_13
_atom_site_aniso_U_12
P1 0.0239(5) 0.0211(5) 0.0286(5) 0.0019(4) 0.0036(4) 0.0006(4)
N1 0.0252(15) 0.0179(14) 0.0256(17) 0.0023(12) 0.0028(12) -0.0007(11)
C19 0.032(2) 0.045(2) 0.027(2) 0.0033(18) 0.0030(17) -0.0044(17)
C6 0.0204(17) 0.0245(18) 0.027(2) 0.0011(15) 0.0009(15) 0.0025(14)
C5 0.0272(19) 0.0223(18) 0.027(2) -0.0010(15) 0.0017(16) -0.0040(14)
C8 0.032(2) 0.0283(19) 0.0188(19) -0.0024(15) 0.0044(15) -0.0021(15)
C42 0.0233(18) 0.0260(19) 0.038(2) -0.0051(17) 0.0026(16) -0.0014(14)
C15 0.051(2) 0.026(2) 0.031(2) -0.0012(17) 0.0088(19) 0.0021(17)
C14 0.037(2) 0.0204(18) 0.024(2) 0.0007(15) 0.0047(16) -0.0053(15)
C9 0.032(2) 0.034(2) 0.039(2) -0.0046(18) -0.0009(18) -0.0034(16)
C7 0.0272(19) 0.0240(18) 0.028(2) -0.0002(15) 0.0057(16) -0.0033(14)
C46 0.048(3) 0.030(2) 0.058(3) -0.013(2) 0.001(2) -0.0054(18)
C47 0.034(2) 0.030(2) 0.042(3) -0.0009(18) 0.0032(18) -0.0057(16)
C27 0.035(2) 0.0261(19) 0.025(2) -0.0026(15) 0.0052(16) 0.0096(15)
C4 0.0266(18) 0.0255(19) 0.023(2) 0.0048(15) 0.0010(15) 0.0003(14)
C3 0.0259(19) 0.0279(19) 0.027(2) -0.0015(16) 0.0053(16) 0.0025(14)
C22 0.044(2) 0.028(2) 0.034(2) -0.0021(17) 0.0041(19) -0.0019(17)
C17 0.044(3) 0.052(3) 0.032(2) 0.007(2) -0.009(2) -0.004(2)
C11 0.058(3) 0.025(2) 0.036(2) 0.0003(17) 0.004(2) 0.0058(18)
C2 0.0249(18) 0.0186(17) 0.025(2) 0.0009(14) -0.0010(15) 0.0010(13)
C36 0.0228(18) 0.0223(18) 0.027(2) 0.0028(15) -0.0036(15) 0.0018(14)
C20 0.0311(19) 0.0228(18) 0.024(2) 0.0005(15) 0.0049(16) 0.0025(14)
C33 0.045(2) 0.036(2) 0.028(2) 0.0018(17) 0.0081(18) -0.0111(17)
C21 0.040(2) 0.0174(17) 0.027(2) 0.0020(15) 0.0067(17) -0.0012(15)
C10 0.041(2) 0.040(2) 0.047(3) 0.002(2) -0.001(2) 0.0131(19)
C12 0.045(2) 0.027(2) 0.031(2) -0.0025(17) 0.0042(18) -0.0087(17)
C34 0.044(3) 0.125(5) 0.044(3) 0.010(3) 0.006(2) -0.030(3)
C35 0.183(7) 0.028(3) 0.058(4) 0.003(2) 0.059(4) -0.024(3)
C26 0.046(2) 0.026(2) 0.033(2) -0.0003(17) 0.0087(19) 0.0006(17)
C23 0.068(3) 0.026(2) 0.035(3) 0.0078(18) -0.007(2) -0.007(2)
C1 0.0219(17) 0.0202(17) 0.0227(19) 0.0045(14) 0.0024(14) 0.0026(13)
C25 0.068(3) 0.026(2) 0.041(3) -0.0029(18) 0.025(2) -0.0021(19)
C18 0.030(2) 0.050(3) 0.037(2) 0.008(2) 0.0027(18) -0.0039(18)
C13 0.031(2) 0.028(2) 0.033(2) 0.0005(17) 0.0059(17) -0.0025(15)
C24 0.087(4) 0.027(2) 0.028(2) -0.0016(18) 0.008(2) -0.011(2)
Cl1 0.0398(5) 0.0260(5) 0.0437(6) 0.0105(4) 0.0030(4) -0.0051(4)
Cl2 0.0276(5) 0.0273(5) 0.0379(6) 0.0080(4) 0.0001(4) 0.0028(4)
Si1 0.0267(5) 0.0234(5) 0.0262(6) 0.0047(4) 0.0041(4) 0.0020(4)
Si2 0.0328(6) 0.0490(7) 0.0283(6) 0.0066(5) 0.0076(5) 0.0086(5)
Cl4 0.0430(6) 0.0492(7) 0.0847(10) 0.0190(6) 0.0306(6) 0.0009(5)
Cl5 0.0360(5) 0.0409(6) 0.0466(6) -0.0129(5) 0.0071(5) 0.0003(4)
Cl3 0.0582(8) 0.1503(15) 0.0280(7) 0.0103(7) 0.0021(6) 0.0311(8)
C37 0.0259(19) 0.0272(19) 0.030(2) -0.0006(16) 0.0019(16) 0.0037(15)
C28 0.049(2) 0.026(2) 0.031(2) 0.0015(17) 0.0084(19) 0.0107(17)
C39 0.045(2) 0.023(2) 0.036(2) 0.0022(17) -0.0070(19) 0.0022(17)
C30 0.057(3) 0.047(3) 0.032(2) 0.004(2) 0.002(2) 0.030(2)
C16 0.068(3) 0.036(2) 0.023(2) 0.0015(18) -0.005(2) 0.002(2)
C40 0.040(2) 0.028(2) 0.031(2) 0.0055(17) 0.0027(18) -0.0018(16)
C29 0.059(3) 0.035(2) 0.033(2) 0.0068(19) 0.005(2) 0.013(2)
C31 0.031(2) 0.055(3) 0.045(3) -0.002(2) 0.0038(19) 0.0145(19)
C38 0.032(2) 0.029(2) 0.038(2) -0.0031(18) -0.0007(18) 0.0104(16)
C41 0.0281(19) 0.0277(19) 0.027(2) 0.0014(16) 0.0010(16) 0.0033(15)
C32 0.038(2) 0.033(2) 0.035(2) 0.0058(18) 0.0079(18) 0.0095(17)
C45 0.051(3) 0.049(3) 0.056(3) -0.019(2) -0.010(2) -0.008(2)
C43 0.046(3) 0.035(2) 0.044(3) -0.004(2) -0.012(2) 0.0014(18)
C44 0.057(3) 0.049(3) 0.052(3) -0.007(2) -0.021(2) 0.001(2)

loop_
_atom_type_symbol
_atom_type_description
_atom_type_scat_dispersion_real
_atom_type_scat_dispersion_imag
_atom_type_scat_source
C C 0.0033 0.0016 'International Tables Vol C Tables 4.2.6.8 and 6.1.1.4'
H H 0.0000 0.0000 'International Tables Vol C Tables 4.2.6.8 and 6.1.1.4'
N N 0.0061 0.0033 'International Tables Vol C Tables 4.2.6.8 and 6.1.1.4'
P P 0.1023 0.0942 'International Tables Vol C Tables 4.2.6.8 and 6.1.1.4'
Si Si 0.0817 0.0704 'International Tables Vol C Tables 4.2.6.8 and 6.1.1.4'
Cl Cl 0.1484 0.1585 'International Tables Vol C Tables 4.2.6.8 and 6.1.1.4'

loop_
_geom_angle_atom_site_label_1
_geom_angle_atom_site_label_2
_geom_angle_atom_site_label_3
_geom_angle
N1 P1 C36 106.57(14)
N1 P1 C42 109.88(15)
C36 P1 C42 101.40(17)
C1 N1 Si1 130.7(2)
C1 N1 P1 122.1(2)
Si1 N1 P1 106.92(15)
C14 C19 C18 121.0(4)
C5 C6 C1 118.0(3)
C5 C6 C7 119.1(3)
C1 C6 C7 122.7(3)
C4 C5 C6 123.3(3)
C13 C8 C9 117.4(3)
C13 C8 C7 122.8(3)
C9 C8 C7 119.8(3)
C43 C42 C47 117.8(3)
C43 C42 P1 123.0(3)
C47 C42 P1 118.1(3)
C14 C15 C16 121.2(4)
C19 C14 C15 117.8(4)
C19 C14 C7 123.8(3)
C15 C14 C7 118.4(3)
C10 C9 C8 121.0(4)
C6 C7 C14 111.4(3)
C6 C7 C8 115.0(3)
C14 C7 C8 109.6(3)
C47 C46 C45 120.9(4)
C46 C47 C42 120.9(4)
C32 C27 C28 118.8(3)
C32 C27 C20 122.4(3)
C28 C27 C20 118.8(3)
C5 C4 C3 116.7(3)
C5 C4 C33 122.7(3)
C3 C4 C33 120.5(3)
C2 C3 C4 122.6(3)
C23 C22 C21 120.9(4)
C16 C17 C18 119.6(4)
C12 C11 C10 119.4(4)
C3 C2 C1 119.1(3)
C3 C2 C20 119.6(3)
C1 C2 C20 120.9(3)
C37 C36 C41 118.2(3)
C37 C36 P1 116.3(3)
C41 C36 P1 125.2(3)
C21 C20 C2 113.0(3)
C21 C20 C27 111.8(3)
C2 C20 C27 109.5(3)
C35 C33 C4 112.9(3)
C35 C33 C34 114.1(4)
C4 C33 C34 109.7(3)
C26 C21 C22 118.3(4)
C26 C21 C20 122.7(3)
C22 C21 C20 119.0(3)
C11 C10 C9 120.6(4)
C11 C12 C13 120.4(4)
C21 C26 C25 120.1(4)
C24 C23 C22 120.6(4)
C2 C1 C6 119.4(3)
C2 C1 N1 119.9(3)
C6 C1 N1 120.5(3)
C24 C25 C26 121.1(4)
C17 C18 C19 120.3(4)
C12 C13 C8 121.3(3)
C25 C24 C23 119.0(4)
N1 Si1 Cl2 111.65(11)
N1 Si1 Cl1 114.92(11)
Cl2 Si1 Cl1 104.56(5)
N1 Si1 Si2 114.30(10)
Cl2 Si1 Si2 110.25(6)
Cl1 Si1 Si2 100.23(6)
Cl3 Si2 Cl5 106.32(8)
Cl3 Si2 Cl4 106.45(8)
Cl5 Si2 Cl4 107.69(6)
Cl3 Si2 Si1 109.42(6)
Cl5 Si2 Si1 114.06(6)
Cl4 Si2 Si1 112.46(7)
C38 C37 C36 121.3(3)
C29 C28 C27 120.4(4)
C38 C39 C40 119.8(3)
C29 C30 C31 120.1(4)
C17 C16 C15 120.1(4)
C41 C40 C39 120.5(4)
C30 C29 C28 120.5(4)
C30 C31 C32 120.0(4)
C39 C38 C37 119.8(3)
C40 C41 C36 120.3(3)
C27 C32 C31 120.2(4)
C44 C45 C46 119.1(4)
C42 C43 C44 120.5(4)
C45 C44 C43 120.8(4)

loop_
_geom_bond_atom_site_label_1
_geom_bond_atom_site_label_2
_geom_bond_distance
P1 N1 1.758(3)
P1 C36 1.823(3)
P1 C42 1.853(4)
N1 C1 1.468(4)
N1 Si1 1.717(3)
C19 C14 1.389(5)
C19 C18 1.390(5)
C6 C5 1.390(5)
C6 C1 1.414(5)
C6 C7 1.526(5)
C5 C4 1.383(5)
C8 C13 1.391(5)
C8 C9 1.393(5)
C8 C7 1.535(5)
C42 C43 1.393(5)
C42 C47 1.396(5)
C15 C14 1.393(5)
C15 C16 1.396(6)
C14 C7 1.533(5)
C9 C10 1.382(5)
C46 C47 1.383(6)
C46 C45 1.383(6)
C27 C32 1.385(5)
C27 C28 1.391(5)
C27 C20 1.539(5)
C4 C3 1.393(5)
C4 C33 1.519(5)
C3 C2 1.383(5)
C22 C23 1.387(6)
C22 C21 1.396(5)
C17 C16 1.370(6)
C17 C18 1.386(6)
C11 C12 1.365(6)
C11 C10 1.380(6)
C2 C1 1.400(5)
C2 C20 1.531(5)
C36 C37 1.392(5)
C36 C41 1.405(5)
C20 C21 1.527(5)
C33 C35 1.500(6)
C33 C34 1.531(6)
C21 C26 1.388(5)
C12 C13 1.388(5)
C26 C25 1.399(6)
C23 C24 1.377(6)
C25 C24 1.376(6)
Cl1 Si1 2.0561(13)
Cl2 Si1 2.0209(13)
Si1 Si2 2.3452(15)
Si2 Cl3 2.0375(17)
Si2 Cl5 2.0438(15)
Si2 Cl4 2.0446(16)
C37 C38 1.386(5)
C28 C29 1.386(5)
C39 C38 1.382(6)
C39 C40 1.388(5)
C30 C29 1.366(6)
C30 C31 1.377(6)
C40 C41 1.383(5)
C31 C32 1.396(5)
C45 C44 1.368(6)
C43 C44 1.400(6)
